data_7035154
loop_
_publ_author_name
'Chen, Lei'
'Chen, Shu-Yang'
'Sun, Yi-Chen'
'Guo, Yu-Mei'
'Yu, Lu'
'Chen, Xue-Tai'
'Wang, Zhenxing'
'Ouyang, Z. W.'
'Song, You'
'Xue, Zi-Ling'

_publ_section_title
;
 Slow magnetic relaxation in mononuclear seven-coordinate cobalt(ii)
 complexes with easy plane anisotropy.
;
_journal_issue 25
_journal_name_full 'Dalton transactions (Cambridge, England : 2003)'
_journal_page_first 11482
_journal_page_last 11490
_journal_paper_doi 10.1039/c5dt00785b
_journal_volume 44
_journal_year 2015
_chemical_formula_sum 'C27 H39 Co N5 O6'
_chemical_formula_weight 588.56
_chemical_name_systematic
; 
 ? 
;
_space_group_IT_number 15
_symmetry_cell_setting monoclinic
_symmetry_space_group_name_Hall '-C 2yc'
_symmetry_space_group_name_H-M 'C 1 2/c 1'
_atom_sites_solution_hydrogens geom
_atom_sites_solution_primary direct
_atom_sites_solution_secondary difmap
_audit_creation_method SHELXL-97
_audit_update_record
;
2014-11-09 deposited with the CCDC.
2015-05-13 downloaded from the CCDC.
;
_cell_angle_alpha 90.00
_cell_angle_beta 95.851(3)
_cell_angle_gamma 90.00
_cell_formula_units_Z 8
_cell_length_a 21.205(3)
_cell_length_b 13.3419(18)
_cell_length_c 22.253(3)
_cell_measurement_reflns_used 2544
_cell_measurement_temperature 296(2)
_cell_measurement_theta_max 20.495
_cell_measurement_theta_min 2.516
_cell_volume 6262.9(15)
_computing_cell_refinement 'Bruker SMART'
_computing_data_collection 'Bruker SMART'
_computing_data_reduction 'Bruker SAINT'
_computing_molecular_graphics 'Bruker SHELXTL'
_computing_publication_material 'Bruker SHELXTL'
_computing_structure_refinement 'SHELXL-97 (Sheldrick, 1997)'
_computing_structure_solution 'SHELXS-97 (Sheldrick, 1990)'
_diffrn_ambient_temperature 296(2)
_diffrn_measured_fraction_theta_full 0.999
_diffrn_measured_fraction_theta_max 0.999
_diffrn_measurement_device_type 'CCD area detector'
_diffrn_measurement_method 'phi and omega scans'
_diffrn_radiation_monochromator graphite
_diffrn_radiation_source 'fine-focus sealed tube'
_diffrn_radiation_type MoK\a
_diffrn_radiation_wavelength 0.71073
_diffrn_reflns_av_R_equivalents 0.0443
_diffrn_reflns_av_sigmaI/netI 0.0491
_diffrn_reflns_limit_h_max 25
_diffrn_reflns_limit_h_min -25
_diffrn_reflns_limit_k_max 15
_diffrn_reflns_limit_k_min -14
_diffrn_reflns_limit_l_max 23
_diffrn_reflns_limit_l_min -26
_diffrn_reflns_number 17259
_diffrn_reflns_theta_full 25.00
_diffrn_reflns_theta_max 25.00
_diffrn_reflns_theta_min 1.81
_exptl_absorpt_coefficient_mu 0.592
_exptl_absorpt_correction_type none
_exptl_crystal_density_diffrn 1.248
_exptl_crystal_density_method 'not measured'
_exptl_crystal_description block
_exptl_crystal_F_000 2488
_refine_diff_density_max 1.015
_refine_diff_density_min -0.587
_refine_diff_density_rms 0.085
_refine_ls_extinction_method none
_refine_ls_goodness_of_fit_ref 1.059
_refine_ls_hydrogen_treatment mixed
_refine_ls_matrix_type full
_refine_ls_number_parameters 361
_refine_ls_number_reflns 5507
_refine_ls_number_restraints 91
_refine_ls_restrained_S_all 1.118
_refine_ls_R_factor_all 0.1116
_refine_ls_R_factor_gt 0.0781
_refine_ls_shift/su_max 0.001
_refine_ls_shift/su_mean 0.000
_refine_ls_structure_factor_coef Fsqd
_refine_ls_weighting_details 'calc w=1/[\s^2^(Fo^2^)+(0.1757P)^2^+2.3279P] where P=(Fo^2^+2Fc^2^)/3'
_refine_ls_weighting_scheme calc
_refine_ls_wR_factor_gt 0.2391
_refine_ls_wR_factor_ref 0.2706
_reflns_number_gt 3606
_reflns_number_total 5507
_reflns_threshold_expression >2sigma(I)
_cod_data_source_file c5dt00785b2.cif
_cod_data_source_block 1
_cod_depositor_comments
;
The following automatic conversions were performed:

'_symmetry_cell_setting' value 'Monoclinic' changed to 'monoclinic'
according to
/usr/data/users/saulius/crontab/automatic-downloads/rss-feeds/RSC/lib/dictionaries/cif_core.dic
dictionary named 'cif_core.dic' version 2.4.2 from 2011-04-26.

Automatic conversion script
Id: cif_fix_values 3271 2015-04-21 07:52:19Z andrius 

 Adding full bibliography for 7035154--7035155.cif.
;
_cod_original_cell_volume 6263.0(14)
_cod_original_sg_symbol_H-M C2/c
_cod_database_code 7035154

loop_
_symmetry_equiv_pos_as_xyz
'x, y, z'
'-x, y, -z+1/2'
'x+1/2, y+1/2, z'
'-x+1/2, y+1/2, -z+1/2'
'-x, -y, -z'
'x, -y, z-1/2'
'-x+1/2, -y+1/2, -z'
'x+1/2, -y+1/2, z-1/2'

loop_
_atom_site_label
_atom_site_type_symbol
_atom_site_fract_x
_atom_site_fract_y
_atom_site_fract_z
_atom_site_U_iso_or_equiv
_atom_site_adp_type
_atom_site_occupancy
_atom_site_symmetry_multiplicity
_atom_site_calc_flag
_atom_site_refinement_flags
Co1 Co 0.69595(3) 0.35650(5) 0.86782(3) 0.0538(3) Uani 1 1 d U
N2 N 0.65232(19) 0.2746(3) 0.79062(19) 0.0552(11) Uani 1 1 d .
N3 N 0.7267(2) 0.4488(3) 0.94560(19) 0.0574(11) Uani 1 1 d .
C21 C 0.9008(3) 0.1762(5) 0.8732(3) 0.0684(16) Uani 1 1 d .
N4 N 0.6887(3) 0.5240(4) 0.8046(2) 0.0654(12) Uani 1 1 d .
N1 N 0.78368(19) 0.2761(3) 0.86897(18) 0.0518(10) Uani 1 1 d .
O4 O 0.73486(19) 0.4667(3) 0.80919(18) 0.0729(11) Uani 1 1 d .
O1 O 0.6683(2) 0.2425(4) 0.9274(2) 0.0868(14) Uani 1 1 d .
O5 O 0.6427(2) 0.4966(3) 0.8323(2) 0.0773(11) Uani 1 1 d U
O2 O 0.5910(3) 0.3388(5) 0.9096(3) 0.1120(18) Uani 1 1 d .
C24 C 0.9644(4) 0.1214(9) 0.8753(5) 0.130(4) Uani 1 1 d U
C1 C 0.7837(3) 0.4460(5) 0.9763(3) 0.0716(16) Uani 1 1 d .
H1 H 0.8142 0.4047 0.9621 0.086 Uiso 1 1 calc R
N5 N 0.6143(3) 0.2643(5) 0.9352(2) 0.0773(15) Uani 1 1 d .
C5 C 0.6853(3) 0.5120(5) 0.9671(3) 0.0729(17) Uani 1 1 d .
H5 H 0.6446 0.5167 0.9471 0.087 Uiso 1 1 calc R
C3 C 0.7581(3) 0.5657(4) 1.0509(2) 0.0626(14) Uani 1 1 d .
C11 C 0.5709(3) 0.2567(5) 0.7103(3) 0.0711(16) Uani 1 1 d .
H11 H 0.5346 0.2839 0.6896 0.085 Uiso 1 1 calc R
C4 C 0.7007(3) 0.5710(5) 1.0182(3) 0.0727(16) Uani 1 1 d .
H4 H 0.6706 0.6154 1.0302 0.087 Uiso 1 1 calc R
O3 O 0.5848(3) 0.2116(5) 0.9702(2) 0.115(2) Uani 1 1 d .
C12 C 0.5929(3) 0.1646(5) 0.6926(3) 0.0708(17) Uani 1 1 d .
O6 O 0.6872(3) 0.6026(4) 0.7772(3) 0.1168(19) Uani 1 1 d .
C10 C 0.6013(3) 0.3076(4) 0.7568(3) 0.0619(14) Uani 1 1 d .
H10 H 0.5855 0.3702 0.7659 0.074 Uiso 1 1 calc R
C13 C 0.6463(3) 0.1298(5) 0.7284(4) 0.089(2) Uani 1 1 d .
H13 H 0.6639 0.0682 0.7198 0.107 Uiso 1 1 calc R
C22 C 0.8607(3) 0.1640(5) 0.9163(3) 0.0752(17) Uani 1 1 d .
H22 H 0.8720 0.1203 0.9482 0.090 Uiso 1 1 calc R
C23 C 0.8039(3) 0.2140(5) 0.9144(3) 0.0671(15) Uani 1 1 d .
H23 H 0.7786 0.2045 0.9457 0.081 Uiso 1 1 calc R
C20 C 0.8790(3) 0.2391(5) 0.8257(3) 0.0766(18) Uani 1 1 d .
H20 H 0.9032 0.2490 0.7937 0.092 Uiso 1 1 calc R
C6 C 0.7754(6) 0.6240(8) 1.1068(4) 0.129(3) Uani 1 1 d U
C15 C 0.5601(4) 0.1056(7) 0.6386(4) 0.114(3) Uani 1 1 d .
C19 C 0.8222(3) 0.2861(5) 0.8263(2) 0.0676(15) Uani 1 1 d .
H19 H 0.8095 0.3286 0.7942 0.081 Uiso 1 1 calc R
C2 C 0.8002(3) 0.5002(5) 1.0277(3) 0.0725(16) Uani 1 1 d .
H2 H 0.8407 0.4930 1.0475 0.087 Uiso 1 1 calc R
C14 C 0.6729(3) 0.1845(5) 0.7755(3) 0.0733(17) Uani 1 1 d .
H14 H 0.7077 0.1576 0.7988 0.088 Uiso 1 1 calc R
C16 C 0.4893(4) 0.0947(7) 0.6482(4) 0.112(3) Uani 1 1 d .
H16A H 0.4850 0.0490 0.6808 0.168 Uiso 1 1 calc R
H16B H 0.4663 0.0694 0.6119 0.168 Uiso 1 1 calc R
H16C H 0.4726 0.1589 0.6578 0.168 Uiso 1 1 calc R
C17 C 0.5926(5) 0.0074(10) 0.6303(6) 0.213(8) Uani 1 1 d .
H17A H 0.6372 0.0185 0.6292 0.319 Uiso 1 1 calc R
H17B H 0.5753 -0.0227 0.5930 0.319 Uiso 1 1 calc R
H17C H 0.5860 -0.0365 0.6633 0.319 Uiso 1 1 calc R
C18 C 0.5639(5) 0.1685(12) 0.5810(4) 0.173(6) Uani 1 1 d .
H18A H 0.5521 0.2365 0.5885 0.259 Uiso 1 1 calc R
H18B H 0.5354 0.1413 0.5488 0.259 Uiso 1 1 calc R
H18C H 0.6064 0.1670 0.5698 0.259 Uiso 1 1 calc R
C7 C 0.8371(7) 0.5985(11) 1.1423(5) 0.176(3) Uani 1 1 d U
H7A H 0.8366 0.5295 1.1545 0.264 Uiso 1 1 calc R
H7B H 0.8430 0.6404 1.1775 0.264 Uiso 1 1 calc R
H7C H 0.8711 0.6092 1.1177 0.264 Uiso 1 1 calc R
C26 C 0.9600(5) 0.0436(10) 0.8260(6) 0.184(4) Uani 1 1 d U
H26A H 0.9286 -0.0054 0.8337 0.276 Uiso 1 1 calc R
H26B H 1.0004 0.0114 0.8252 0.276 Uiso 1 1 calc R
H26C H 0.9481 0.0753 0.7878 0.276 Uiso 1 1 calc R
C8 C 0.7285(7) 0.6005(11) 1.1527(4) 0.173(3) Uani 1 1 d U
H8A H 0.6949 0.5593 1.1340 0.259 Uiso 1 1 calc R
H8B H 0.7111 0.6619 1.1663 0.259 Uiso 1 1 calc R
H8C H 0.7500 0.5656 1.1865 0.259 Uiso 1 1 calc R
C9 C 0.7676(8) 0.7335(10) 1.0955(5) 0.184(4) Uani 1 1 d U
H9A H 0.8068 0.7610 1.0848 0.276 Uiso 1 1 calc R
H9B H 0.7562 0.7658 1.1314 0.276 Uiso 1 1 calc R
H9C H 0.7349 0.7443 1.0631 0.276 Uiso 1 1 calc R
C25 C 0.9860(5) 0.0865(13) 0.9354(6) 0.209(5) Uani 1 1 d U
H25A H 0.9530 0.0484 0.9511 0.313 Uiso 1 1 calc R
H25B H 0.9967 0.1429 0.9612 0.313 Uiso 1 1 calc R
H25C H 1.0228 0.0449 0.9337 0.313 Uiso 1 1 calc R
C27 C 1.0144(5) 0.1922(12) 0.8601(7) 0.201(5) Uani 1 1 d U
H27A H 1.0509 0.1551 0.8504 0.301 Uiso 1 1 calc R
H27B H 1.0261 0.2351 0.8940 0.301 Uiso 1 1 calc R
H27C H 0.9986 0.2321 0.8259 0.301 Uiso 1 1 calc R

loop_
_atom_site_aniso_label
_atom_site_aniso_U_11
_atom_site_aniso_U_22
_atom_site_aniso_U_33
_atom_site_aniso_U_23
_atom_site_aniso_U_13
_atom_site_aniso_U_12
Co1 0.0526(5) 0.0552(5) 0.0533(5) 0.0017(3) 0.0035(3) 0.0047(3)
N2 0.050(2) 0.056(3) 0.058(3) 0.000(2) 0.002(2) 0.001(2)
N3 0.058(3) 0.058(3) 0.057(3) -0.005(2) 0.006(2) 0.008(2)
C21 0.057(3) 0.073(4) 0.073(4) -0.024(3) -0.005(3) 0.013(3)
N4 0.078(3) 0.056(3) 0.060(3) 0.011(2) -0.003(2) -0.003(3)
N1 0.052(2) 0.054(2) 0.050(2) 0.0026(19) 0.0055(19) 0.0065(19)
O4 0.072(3) 0.070(3) 0.077(3) 0.011(2) 0.009(2) 0.007(2)
O1 0.067(3) 0.105(4) 0.090(3) 0.021(3) 0.014(2) -0.006(2)
O5 0.076(2) 0.075(2) 0.079(2) 0.000(2) -0.002(2) 0.013(2)
O2 0.106(4) 0.111(5) 0.117(4) -0.005(3) 0.000(3) 0.025(3)
C24 0.059(4) 0.156(8) 0.166(8) -0.059(6) -0.033(5) 0.051(5)
C1 0.065(3) 0.073(4) 0.075(4) -0.016(3) -0.002(3) 0.010(3)
N5 0.062(3) 0.096(4) 0.070(3) -0.009(3) -0.010(3) -0.013(3)
C5 0.064(3) 0.088(4) 0.065(4) -0.005(3) -0.005(3) 0.015(3)
C3 0.072(4) 0.056(3) 0.061(3) 0.000(3) 0.010(3) -0.005(3)
C11 0.054(3) 0.081(4) 0.076(4) -0.002(3) -0.004(3) 0.017(3)
C4 0.082(4) 0.066(4) 0.072(4) -0.011(3) 0.013(3) 0.020(3)
O3 0.096(4) 0.162(6) 0.092(3) 0.009(4) 0.024(3) -0.049(4)
C12 0.052(3) 0.076(4) 0.081(4) -0.014(3) -0.007(3) 0.006(3)
O6 0.146(5) 0.076(3) 0.122(4) 0.040(3) -0.014(4) 0.000(3)
C10 0.059(3) 0.056(3) 0.069(3) -0.001(3) -0.003(3) 0.008(3)
C13 0.069(4) 0.065(4) 0.125(6) -0.026(4) -0.033(4) 0.021(3)
C22 0.072(4) 0.080(4) 0.072(4) 0.008(3) -0.003(3) 0.023(3)
C23 0.058(3) 0.076(4) 0.068(4) 0.016(3) 0.012(3) 0.014(3)
C20 0.058(3) 0.107(5) 0.067(4) -0.011(4) 0.019(3) 0.010(3)
C6 0.213(8) 0.117(5) 0.053(4) -0.019(4) -0.006(4) 0.015(6)
C15 0.075(5) 0.119(7) 0.138(8) -0.070(6) -0.033(5) 0.030(5)
C19 0.066(3) 0.086(4) 0.052(3) 0.004(3) 0.010(3) 0.012(3)
C2 0.067(4) 0.084(4) 0.065(4) -0.008(3) -0.003(3) -0.005(3)
C14 0.065(3) 0.070(4) 0.081(4) -0.010(3) -0.013(3) 0.025(3)
C16 0.090(5) 0.111(6) 0.127(7) -0.013(5) -0.028(5) -0.015(5)
C17 0.157(9) 0.187(12) 0.265(15) -0.159(12) -0.115(10) 0.076(9)
C18 0.103(7) 0.35(2) 0.065(5) -0.034(8) 0.006(5) -0.029(9)
C7 0.250(9) 0.171(6) 0.097(5) -0.042(5) -0.031(5) 0.013(7)
C26 0.114(6) 0.195(9) 0.241(10) -0.089(8) 0.007(7) 0.070(7)
C8 0.252(9) 0.180(6) 0.084(5) -0.037(5) 0.003(5) -0.007(7)
C9 0.278(9) 0.154(6) 0.110(5) -0.039(5) -0.025(6) 0.002(7)
C25 0.122(7) 0.287(11) 0.213(10) -0.025(10) -0.006(7) 0.114(8)
C27 0.069(5) 0.203(10) 0.327(12) -0.031(10) 0.002(7) 0.027(7)

loop_
_atom_type_symbol
_atom_type_description
_atom_type_scat_dispersion_real
_atom_type_scat_dispersion_imag
_atom_type_scat_source
C C 0.0033 0.0016 'International Tables Vol C Tables 4.2.6.8 and 6.1.1.4'
H H 0.0000 0.0000 'International Tables Vol C Tables 4.2.6.8 and 6.1.1.4'
N N 0.0061 0.0033 'International Tables Vol C Tables 4.2.6.8 and 6.1.1.4'
O O 0.0106 0.0060 'International Tables Vol C Tables 4.2.6.8 and 6.1.1.4'
Co Co 0.3494 0.9721 'International Tables Vol C Tables 4.2.6.8 and 6.1.1.4'

loop_
_geom_angle_atom_site_label_1
_geom_angle_atom_site_label_2
_geom_angle_atom_site_label_3
_geom_angle
O1 Co1 N1 85.92(17)
O1 Co1 N2 90.61(18)
N1 Co1 N2 93.26(16)
O1 Co1 N3 89.34(18)
N1 Co1 N3 94.83(16)
N2 Co1 N3 171.89(16)
O1 Co1 O4 173.65(17)
N1 Co1 O4 87.93(16)
N2 Co1 O4 91.31(16)
N3 Co1 O4 89.62(17)
O1 Co1 O5 129.78(18)
N1 Co1 O5 144.23(17)
N2 Co1 O5 88.97(15)
N3 Co1 O5 84.84(16)
O4 Co1 O5 56.32(16)
O1 Co1 O2 52.70(19)
N1 Co1 O2 138.54(19)
N2 Co1 O2 85.57(18)
N3 Co1 O2 87.95(18)
O4 Co1 O2 133.50(19)
O5 Co1 O2 77.2(2)
C10 N2 C14 115.1(5)
C10 N2 Co1 122.7(4)
C14 N2 Co1 122.1(4)
C1 N3 C5 115.5(5)
C1 N3 Co1 125.4(4)
C5 N3 Co1 119.1(4)
C22 C21 C20 115.3(5)
C22 C21 C24 122.4(8)
C20 C21 C24 122.3(7)
O6 N4 O4 123.8(6)
O6 N4 O5 121.0(6)
O4 N4 O5 115.2(4)
C19 N1 C23 115.5(5)
C19 N1 Co1 122.6(4)
C23 N1 Co1 121.9(3)
N4 O4 Co1 97.0(3)
N5 O1 Co1 103.9(4)
N4 O5 Co1 91.5(3)
N5 O2 Co1 85.3(4)
C25 C24 C27 104.4(10)
C25 C24 C26 116.2(11)
C27 C24 C26 105.4(11)
C25 C24 C21 112.1(9)
C27 C24 C21 109.8(9)
C26 C24 C21 108.6(7)
N3 C1 C2 123.9(6)
N3 C1 H1 118.0
C2 C1 H1 118.0
O1 N5 O2 118.1(6)
O1 N5 O3 119.3(7)
O2 N5 O3 122.6(7)
N3 C5 C4 122.5(5)
N3 C5 H5 118.8
C4 C5 H5 118.8
C4 C3 C2 114.2(5)
C4 C3 C6 123.8(7)
C2 C3 C6 122.0(7)
C10 C11 C12 121.1(5)
C10 C11 H11 119.4
C12 C11 H11 119.4
C3 C4 C5 122.2(6)
C3 C4 H4 118.9
C5 C4 H4 118.9
C11 C12 C13 114.2(5)
C11 C12 C15 122.4(5)
C13 C12 C15 123.3(6)
N2 C10 C11 124.5(5)
N2 C10 H10 117.7
C11 C10 H10 117.7
C14 C13 C12 120.8(6)
C14 C13 H13 119.6
C12 C13 H13 119.6
C21 C22 C23 122.0(6)
C21 C22 H22 119.0
C23 C22 H22 119.0
N1 C23 C22 122.3(5)
N1 C23 H23 118.8
C22 C23 H23 118.8
C19 C20 C21 119.8(6)
C19 C20 H20 120.1
C21 C20 H20 120.1
C3 C6 C9 111.1(7)
C3 C6 C7 116.9(9)
C9 C6 C7 112.8(11)
C3 C6 C8 109.3(9)
C9 C6 C8 104.2(11)
C7 C6 C8 101.2(9)
C17 C15 C18 108.0(10)
C17 C15 C12 111.5(6)
C18 C15 C12 108.2(8)
C17 C15 C16 113.6(9)
C18 C15 C16 107.4(7)
C12 C15 C16 107.9(6)
N1 C19 C20 125.0(6)
N1 C19 H19 117.5
C20 C19 H19 117.5
C1 C2 C3 121.7(6)
C1 C2 H2 119.2
C3 C2 H2 119.2
N2 C14 C13 124.2(5)
N2 C14 H14 117.9
C13 C14 H14 117.9
C15 C16 H16A 109.5
C15 C16 H16B 109.5
H16A C16 H16B 109.5
C15 C16 H16C 109.5
H16A C16 H16C 109.5
H16B C16 H16C 109.5
C15 C17 H17A 109.5
C15 C17 H17B 109.5
H17A C17 H17B 109.5
C15 C17 H17C 109.5
H17A C17 H17C 109.5
H17B C17 H17C 109.5
C15 C18 H18A 109.5
C15 C18 H18B 109.5
H18A C18 H18B 109.5
C15 C18 H18C 109.5
H18A C18 H18C 109.5
H18B C18 H18C 109.5
C6 C7 H7A 109.5
C6 C7 H7B 109.5
H7A C7 H7B 109.5
C6 C7 H7C 109.5
H7A C7 H7C 109.5
H7B C7 H7C 109.5
C24 C26 H26A 109.5
C24 C26 H26B 109.5
H26A C26 H26B 109.5
C24 C26 H26C 109.5
H26A C26 H26C 109.5
H26B C26 H26C 109.5
C6 C8 H8A 109.5
C6 C8 H8B 109.5
H8A C8 H8B 109.5
C6 C8 H8C 109.5
H8A C8 H8C 109.5
H8B C8 H8C 109.5
C6 C9 H9A 109.5
C6 C9 H9B 109.5
H9A C9 H9B 109.5
C6 C9 H9C 109.5
H9A C9 H9C 109.5
H9B C9 H9C 109.5
C24 C25 H25A 109.5
C24 C25 H25B 109.5
H25A C25 H25B 109.5
C24 C25 H25C 109.5
H25A C25 H25C 109.5
H25B C25 H25C 109.5
C24 C27 H27A 109.5
C24 C27 H27B 109.5
H27A C27 H27B 109.5
C24 C27 H27C 109.5
H27A C27 H27C 109.5
H27B C27 H27C 109.5

loop_
_geom_bond_atom_site_label_1
_geom_bond_atom_site_label_2
_geom_bond_distance
Co1 O1 2.138(4)
Co1 N1 2.145(4)
Co1 N2 2.163(4)
Co1 N3 2.170(4)
Co1 O4 2.183(4)
Co1 O5 2.284(4)
Co1 O2 2.509(6)
N2 C10 1.328(7)
N2 C14 1.333(7)
N3 C1 1.325(7)
N3 C5 1.342(7)
C21 C22 1.354(9)
C21 C20 1.391(9)
C21 C24 1.531(9)
N4 O6 1.212(7)
N4 O4 1.238(6)
N4 O5 1.260(6)
N1 C19 1.321(7)
N1 C23 1.343(7)
O1 N5 1.212(7)
O2 N5 1.225(7)
C24 C25 1.447(16)
C24 C27 1.485(17)
C24 C26 1.505(13)
C1 C2 1.369(8)
C1 H1 0.9300
N5 O3 1.261(7)
C5 C4 1.395(8)
C5 H5 0.9300
C3 C4 1.355(8)
C3 C2 1.386(8)
C3 C6 1.481(10)
C11 C10 1.346(8)
C11 C12 1.385(8)
C11 H11 0.9300
C4 H4 0.9300
C12 C13 1.397(8)
C12 C15 1.542(9)
C10 H10 0.9300
C13 C14 1.352(9)
C13 H13 0.9300
C22 C23 1.374(8)
C22 H22 0.9300
C23 H23 0.9300
C20 C19 1.359(8)
C20 H20 0.9300
C6 C9 1.489(14)
C6 C7 1.496(17)
C6 C8 1.529(16)
C15 C17 1.500(12)
C15 C18 1.541(15)
C15 C16 1.545(11)
C19 H19 0.9300
C2 H2 0.9300
C14 H14 0.9300
C16 H16A 0.9600
C16 H16B 0.9600
C16 H16C 0.9600
C17 H17A 0.9600
C17 H17B 0.9600
C17 H17C 0.9600
C18 H18A 0.9600
C18 H18B 0.9600
C18 H18C 0.9600
C7 H7A 0.9600
C7 H7B 0.9600
C7 H7C 0.9600
C26 H26A 0.9600
C26 H26B 0.9600
C26 H26C 0.9600
C8 H8A 0.9600
C8 H8B 0.9600
C8 H8C 0.9600
C9 H9A 0.9600
C9 H9B 0.9600
C9 H9C 0.9600
C25 H25A 0.9600
C25 H25B 0.9600
C25 H25C 0.9600
C27 H27A 0.9600
C27 H27B 0.9600
C27 H27C 0.9600

loop_
_geom_torsion_atom_site_label_1
_geom_torsion_atom_site_label_2
_geom_torsion_atom_site_label_3
_geom_torsion_atom_site_label_4
_geom_torsion
O1 Co1 N2 C10 112.5(4)
N1 Co1 N2 C10 -161.5(4)
N3 Co1 N2 C10 23.0(14)
O4 Co1 N2 C10 -73.5(4)
O5 Co1 N2 C10 -17.2(4)
O2 Co1 N2 C10 60.0(4)
O1 Co1 N2 C14 -63.8(5)
N1 Co1 N2 C14 22.1(5)
N3 Co1 N2 C14 -153.4(11)
O4 Co1 N2 C14 110.1(5)
O5 Co1 N2 C14 166.4(5)
O2 Co1 N2 C14 -116.4(5)
O1 Co1 N3 C1 87.2(5)
N1 Co1 N3 C1 1.3(5)
N2 Co1 N3 C1 176.9(10)
O4 Co1 N3 C1 -86.6(5)
O5 Co1 N3 C1 -142.8(5)
O2 Co1 N3 C1 139.9(5)
O1 Co1 N3 C5 -90.1(5)
N1 Co1 N3 C5 -175.9(4)
N2 Co1 N3 C5 -0.4(14)
O4 Co1 N3 C5 96.2(4)
O5 Co1 N3 C5 40.0(4)
O2 Co1 N3 C5 -37.4(5)
O1 Co1 N1 C19 159.1(5)
N2 Co1 N1 C19 68.7(5)
N3 Co1 N1 C19 -111.9(5)
O4 Co1 N1 C19 -22.4(5)
O5 Co1 N1 C19 -24.0(6)
O2 Co1 N1 C19 155.7(4)
O1 Co1 N1 C23 -22.8(5)
N2 Co1 N1 C23 -113.2(4)
N3 Co1 N1 C23 66.1(5)
O4 Co1 N1 C23 155.6(4)
O5 Co1 N1 C23 154.0(4)
O2 Co1 N1 C23 -26.2(5)
O6 N4 O4 Co1 177.1(5)
O5 N4 O4 Co1 -0.9(5)
O1 Co1 O4 N4 -164.0(15)
N1 Co1 O4 N4 -178.3(3)
N2 Co1 O4 N4 88.5(3)
N3 Co1 O4 N4 -83.5(3)
O5 Co1 O4 N4 0.6(3)
O2 Co1 O4 N4 3.3(4)
N1 Co1 O1 N5 -177.2(4)
N2 Co1 O1 N5 -84.0(4)
N3 Co1 O1 N5 87.9(4)
O4 Co1 O1 N5 168.4(14)
O5 Co1 O1 N5 5.2(5)
O2 Co1 O1 N5 0.0(4)
O6 N4 O5 Co1 -177.2(5)
O4 N4 O5 Co1 0.9(5)
O1 Co1 O5 N4 177.3(3)
N1 Co1 O5 N4 1.3(5)
N2 Co1 O5 N4 -92.8(3)
N3 Co1 O5 N4 92.4(3)
O4 Co1 O5 N4 -0.5(3)
O2 Co1 O5 N4 -178.5(3)
O1 Co1 O2 N5 0.0(3)
N1 Co1 O2 N5 4.3(5)
N2 Co1 O2 N5 94.2(4)
N3 Co1 O2 N5 -90.7(4)
O4 Co1 O2 N5 -178.2(3)
O5 Co1 O2 N5 -175.9(4)
C22 C21 C24 C25 -20.4(14)
C20 C21 C24 C25 162.1(10)
C22 C21 C24 C27 -136.0(10)
C20 C21 C24 C27 46.5(12)
C22 C21 C24 C26 109.3(11)
C20 C21 C24 C26 -68.2(12)
C5 N3 C1 C2 2.1(9)
Co1 N3 C1 C2 -175.3(5)
Co1 O1 N5 O2 0.1(7)
Co1 O1 N5 O3 -178.2(5)
Co1 O2 N5 O1 -0.1(6)
Co1 O2 N5 O3 178.1(5)
C1 N3 C5 C4 0.0(9)
Co1 N3 C5 C4 177.5(5)
C2 C3 C4 C5 2.5(9)
C6 C3 C4 C5 -177.4(7)
N3 C5 C4 C3 -2.4(11)
C10 C11 C12 C13 2.3(10)
C10 C11 C12 C15 -178.5(7)
C14 N2 C10 C11 0.0(9)
Co1 N2 C10 C11 -176.6(5)
C12 C11 C10 N2 -2.2(10)
C11 C12 C13 C14 -0.5(11)
C15 C12 C13 C14 -179.6(8)
C20 C21 C22 C23 -2.9(10)
C24 C21 C22 C23 179.5(7)
C19 N1 C23 C22 -0.2(9)
Co1 N1 C23 C22 -178.4(5)
C21 C22 C23 N1 1.8(11)
C22 C21 C20 C19 2.5(9)
C24 C21 C20 C19 -179.8(7)
C4 C3 C6 C9 -57.2(14)
C2 C3 C6 C9 122.9(11)
C4 C3 C6 C7 171.3(10)
C2 C3 C6 C7 -8.6(14)
C4 C3 C6 C8 57.2(11)
C2 C3 C6 C8 -122.7(10)
C11 C12 C15 C17 -178.7(10)
C13 C12 C15 C17 0.4(15)
C11 C12 C15 C18 62.6(10)
C13 C12 C15 C18 -118.3(9)
C11 C12 C15 C16 -53.3(11)
C13 C12 C15 C16 125.8(8)
C23 N1 C19 C20 0.0(9)
Co1 N1 C19 C20 178.1(5)
C21 C20 C19 N1 -1.2(10)
N3 C1 C2 C3 -1.9(11)
C4 C3 C2 C1 -0.5(9)
C6 C3 C2 C1 179.4(7)
C10 N2 C14 C13 2.0(10)
Co1 N2 C14 C13 178.6(6)
C12 C13 C14 N2 -1.8(12)
